data_4513887
loop_
_publ_author_name
'Abdellaoui, Fatma'
'Youssef, Chiraz'
'Ben Ammar, Hamed'
'Roisnel, Thierry'
'Soul\'e, Jean-Fran\,cois'
'Doucet, Henri'

_publ_section_title
;
 Palladium-Catalyzed Regioselective C--H Bond Arylations of Benzoxazoles
 and Benzothiazoles at the C7 Position
;
_journal_issue 7
_journal_name_full 'ACS Catalysis'
_journal_page_first 4248
_journal_paper_doi 10.1021/acscatal.6b00678
_journal_volume 6
_journal_year 2016
_chemical_compound_source 'synthesis as described'
_chemical_formula_moiety 'C20 H13 N O2'
_chemical_formula_sum 'C20 H13 N O2'
_chemical_formula_weight 299.31
_chemical_name_systematic
;
 ?
;
_space_group_IT_number 60
_symmetry_cell_setting orthorhombic
_symmetry_Int_Tables_number 60
_symmetry_space_group_name_Hall '-P 2n 2ab'
_symmetry_space_group_name_H-M 'P b c n'
_atom_sites_solution_hydrogens geom
_atom_sites_solution_primary direct
_atom_sites_solution_secondary difmap
_audit_conform_dict_location ftp://ftp.iucr.org/pub/cif_core.dic
_audit_conform_dict_name cif_core.dic
_audit_conform_dict_version 2.3
_audit_creation_date 2015-07-24T15:10:50-00:00
_audit_creation_method 'WinGX routine CIF_UPDATE'
_cell_angle_alpha 90
_cell_angle_beta 90
_cell_angle_gamma 90
_cell_formula_units_Z 8
_cell_length_a 11.5615(19)
_cell_length_b 11.966(3)
_cell_length_c 21.750(5)
_cell_measurement_reflns_used 3611
_cell_measurement_temperature 294(2)
_cell_measurement_theta_max 24.03
_cell_measurement_theta_min 2.45
_cell_measurement_wavelength 0.71073
_cell_volume 3009.0(11)
_computing_cell_refinement 'Bruker APEX2 (Bruker, 2006)'
_computing_data_collection 'Bruker APEX2 (Bruker, 2006)'
_computing_data_reduction 'Bruker APEX2 (Bruker, 2006)'
_computing_molecular_graphics 'Ortep-3 for Windows (Farrugia, 1997)'
_computing_publication_material
;
          WinGX publication routines (Farrugia, 2012),
          CRYSCALc (T. Roisnel, local program, 2014)
;
_computing_structure_refinement 'SHELXL-97 (Sheldrick, 1997)'
_computing_structure_solution 'SIR97 (Altomare et al., 1999)'
_diffrn_ambient_temperature 294(2)
_diffrn_detector 'CCD plate'
_diffrn_measured_fraction_theta_full 0.994
_diffrn_measured_fraction_theta_max 0.994
_diffrn_measurement_device_type 'APEXII, Bruker-AXS'
_diffrn_measurement_method 'CCD rotation images, thin slices'
_diffrn_radiation_monochromator graphite
_diffrn_radiation_probe x-ray
_diffrn_radiation_type MoK\a
_diffrn_radiation_wavelength 0.71073
_diffrn_reflns_av_R_equivalents 0.0354
_diffrn_reflns_av_unetI/netI 0.0364
_diffrn_reflns_limit_h_max 15
_diffrn_reflns_limit_h_min -10
_diffrn_reflns_limit_k_max 15
_diffrn_reflns_limit_k_min -15
_diffrn_reflns_limit_l_max 28
_diffrn_reflns_limit_l_min -26
_diffrn_reflns_number 13645
_diffrn_reflns_theta_full 27.58
_diffrn_reflns_theta_max 27.58
_diffrn_reflns_theta_min 3.08
_exptl_absorpt_coefficient_mu 0.086
_exptl_absorpt_correction_T_max 0.959
_exptl_absorpt_correction_T_min 0.863
_exptl_absorpt_correction_type multi-scan
_exptl_absorpt_process_details
;
  [Sheldrick, G.M. (2002). SADABS Bruker AXS Inc., Madison, Wisconsin, USA]
;
_exptl_crystal_colour colourless
_exptl_crystal_density_diffrn 1.321
_exptl_crystal_density_method 'not measured'
_exptl_crystal_description prism
_exptl_crystal_F_000 1248
_exptl_crystal_size_max 0.58
_exptl_crystal_size_mid 0.54
_exptl_crystal_size_min 0.49
_refine_diff_density_max 0.161
_refine_diff_density_min -0.125
_refine_diff_density_rms 0.03
_refine_ls_extinction_coef 0.0106(9)
_refine_ls_extinction_expression Fc^*^=kFc[1+0.001xFc^2^\l^3^/sin(2\q)]^-1/4^
_refine_ls_extinction_method SHELXL
_refine_ls_goodness_of_fit_ref 1.012
_refine_ls_hydrogen_treatment constr
_refine_ls_matrix_type full
_refine_ls_number_parameters 209
_refine_ls_number_reflns 3473
_refine_ls_number_restraints 0
_refine_ls_restrained_S_all 1.012
_refine_ls_R_factor_all 0.073
_refine_ls_R_factor_gt 0.0406
_refine_ls_shift/su_max 0.007
_refine_ls_shift/su_mean 0.001
_refine_ls_structure_factor_coef Fsqd
_refine_ls_weighting_details 'calc w=1/[\s^2^(Fo^2^)+(0.0474P)^2^+0.4421P] where P=(Fo^2^+2Fc^2^)/3'
_refine_ls_weighting_scheme calc
_refine_ls_wR_factor_gt 0.0956
_refine_ls_wR_factor_ref 0.1134
_reflns_number_gt 2287
_reflns_number_total 3473
_reflns_threshold_expression >2sigma(I)
_cod_data_source_file cs6b00678_si_003.cif
_cod_data_source_block M3JFS_FA80
_cod_depositor_comments 'Adding full bibliography for 4513887.cif.'
_cod_database_code 4513887

loop_
_symmetry_equiv_pos_as_xyz
'x, y, z'
'-x+1/2, -y+1/2, z+1/2'
'-x, y, -z+1/2'
'x+1/2, -y+1/2, -z'
'-x, -y, -z'
'x-1/2, y-1/2, -z-1/2'
'x, -y, z-1/2'
'-x-1/2, y-1/2, z'

loop_
_atom_site_label
_atom_site_type_symbol
_atom_site_fract_x
_atom_site_fract_y
_atom_site_fract_z
_atom_site_U_iso_or_equiv
_atom_site_adp_type
_atom_site_occupancy
_atom_site_symmetry_multiplicity
_atom_site_calc_flag
_atom_site_refinement_flags
O1 O 0.44436(10) 0.79985(11) 0.60837(6) 0.0812(4) Uani 1 1 d .
C2 C 0.37541(13) 0.73516(12) 0.58704(8) 0.0535(4) Uani 1 1 d .
H2 H 0.3935 0.7009 0.5499 0.064 Uiso 1 1 calc R
C3 C 0.26424(12) 0.70694(12) 0.61612(6) 0.0455(3) Uani 1 1 d .
C4 C 0.21989(14) 0.77929(13) 0.66008(7) 0.0551(4) Uani 1 1 d .
H4 H 0.2632 0.8409 0.6724 0.066 Uiso 1 1 calc R
C5 C 0.11316(15) 0.76110(15) 0.68553(8) 0.0627(5) Uani 1 1 d .
H5 H 0.0844 0.8097 0.7152 0.075 Uiso 1 1 calc R
C6 C 0.04908(14) 0.67086(16) 0.66704(8) 0.0644(5) Uani 1 1 d .
H6 H -0.0241 0.6593 0.6836 0.077 Uiso 1 1 calc R
C7 C 0.09196(13) 0.59713(14) 0.62412(7) 0.0577(4) Uani 1 1 d .
H7 H 0.0478 0.5358 0.6124 0.069 Uiso 1 1 calc R
C8 C 0.20057(12) 0.61337(12) 0.59816(6) 0.0463(3) Uani 1 1 d .
C9 C 0.24841(13) 0.52835(12) 0.55569(7) 0.0479(4) Uani 1 1 d .
C10 C 0.18820(14) 0.48392(14) 0.50609(7) 0.0591(4) Uani 1 1 d .
H10 H 0.1152 0.5119 0.4969 0.071 Uiso 1 1 calc R
C11 C 0.23354(16) 0.39903(15) 0.46977(7) 0.0649(5) Uani 1 1 d .
H11 H 0.19 0.3724 0.4369 0.078 Uiso 1 1 calc R
C12 C 0.34022(15) 0.35318(14) 0.48062(7) 0.0592(4) Uani 1 1 d .
H12 H 0.3692 0.2958 0.4563 0.071 Uiso 1 1 calc R
C13 C 0.40282(13) 0.39607(12) 0.52943(6) 0.0471(4) Uani 1 1 d .
C14 C 0.35581(12) 0.48074(11) 0.56459(6) 0.0449(3) Uani 1 1 d .
O15 O 0.43371(8) 0.50644(7) 0.61018(4) 0.0457(3) Uani 1 1 d .
C16 C 0.52497(12) 0.43526(11) 0.59939(6) 0.0455(3) Uani 1 1 d .
N17 N 0.51180(11) 0.36897(9) 0.55302(5) 0.0504(3) Uani 1 1 d .
C18 C 0.62254(12) 0.44446(12) 0.64110(7) 0.0476(4) Uani 1 1 d .
C19 C 0.62520(14) 0.52478(14) 0.68662(8) 0.0621(4) Uani 1 1 d .
H19 H 0.5629 0.5731 0.6916 0.075 Uiso 1 1 calc R
C20 C 0.72033(16) 0.53340(16) 0.72475(9) 0.0759(5) Uani 1 1 d .
H20 H 0.7217 0.5877 0.7553 0.091 Uiso 1 1 calc R
C21 C 0.81205(15) 0.46312(17) 0.71802(9) 0.0737(5) Uani 1 1 d .
H21 H 0.876 0.4696 0.7437 0.088 Uiso 1 1 calc R
C22 C 0.80966(15) 0.38296(18) 0.67321(10) 0.0778(6) Uani 1 1 d .
H22 H 0.872 0.3346 0.6686 0.093 Uiso 1 1 calc R
C23 C 0.71554(15) 0.37358(15) 0.63493(8) 0.0666(5) Uani 1 1 d .
H23 H 0.7147 0.3188 0.6046 0.08 Uiso 1 1 calc R

loop_
_atom_site_aniso_label
_atom_site_aniso_U_11
_atom_site_aniso_U_22
_atom_site_aniso_U_33
_atom_site_aniso_U_23
_atom_site_aniso_U_13
_atom_site_aniso_U_12
O1 0.0669(8) 0.0726(8) 0.1040(11) -0.0247(8) -0.0041(7) -0.0153(6)
C2 0.0567(9) 0.0435(8) 0.0602(9) -0.0039(7) -0.0017(7) 0.0012(7)
C3 0.0518(8) 0.0438(8) 0.0408(7) 0.0012(6) -0.0036(6) 0.0065(7)
C4 0.0695(10) 0.0490(9) 0.0469(8) -0.0026(7) -0.0042(8) 0.0100(8)
C5 0.0761(11) 0.0609(11) 0.0512(9) 0.0007(8) 0.0104(8) 0.0204(9)
C6 0.0577(10) 0.0737(12) 0.0620(11) 0.0130(9) 0.0148(8) 0.0145(9)
C7 0.0542(9) 0.0605(10) 0.0586(10) 0.0066(8) 0.0028(7) -0.0006(8)
C8 0.0494(8) 0.0481(8) 0.0415(8) 0.0045(6) -0.0018(6) 0.0041(7)
C9 0.0541(8) 0.0464(8) 0.0432(8) -0.0003(6) 0.0040(6) -0.0074(7)
C10 0.0611(10) 0.0630(10) 0.0531(9) -0.0042(8) -0.0012(7) -0.0102(8)
C11 0.0740(11) 0.0697(11) 0.0511(10) -0.0136(8) -0.0033(8) -0.0169(10)
C12 0.0769(11) 0.0521(9) 0.0486(9) -0.0156(7) 0.0087(8) -0.0118(8)
C13 0.0592(9) 0.0399(7) 0.0423(8) -0.0024(6) 0.0096(6) -0.0088(7)
C14 0.0553(9) 0.0414(8) 0.0380(7) -0.0033(6) 0.0042(6) -0.0083(6)
O15 0.0528(6) 0.0406(5) 0.0436(5) -0.0075(4) 0.0030(4) 0.0011(4)
C16 0.0549(8) 0.0354(7) 0.0463(8) -0.0022(6) 0.0116(6) 0.0002(6)
N17 0.0624(8) 0.0424(7) 0.0464(7) -0.0063(6) 0.0122(6) -0.0026(6)
C18 0.0530(8) 0.0428(8) 0.0471(8) 0.0000(6) 0.0102(6) -0.0014(7)
C19 0.0625(10) 0.0612(10) 0.0627(10) -0.0137(8) -0.0014(8) 0.0057(8)
C20 0.0739(12) 0.0792(13) 0.0747(12) -0.0189(10) -0.0093(10) -0.0038(10)
C21 0.0580(10) 0.0864(14) 0.0766(13) 0.0062(11) -0.0044(9) -0.0083(10)
C22 0.0558(11) 0.0854(14) 0.0922(15) 0.0023(12) 0.0048(10) 0.0150(10)
C23 0.0652(11) 0.0630(11) 0.0715(11) -0.0113(9) 0.0091(9) 0.0095(9)

loop_
_atom_type_symbol
_atom_type_description
_atom_type_scat_dispersion_real
_atom_type_scat_dispersion_imag
_atom_type_scat_source
C C 0.0033 0.0016 'International Tables Vol C Tables 4.2.6.8 and 6.1.1.4'
H H 0 0 'International Tables Vol C Tables 4.2.6.8 and 6.1.1.4'
O O 0.0106 0.006 'International Tables Vol C Tables 4.2.6.8 and 6.1.1.4'
N N 0.0061 0.0033 'International Tables Vol C Tables 4.2.6.8 and 6.1.1.4'

loop_
_geom_angle_atom_site_label_1
_geom_angle_atom_site_label_2
_geom_angle_atom_site_label_3
_geom_angle
O1 C2 C3 124.06(15)
O1 C2 H2 118
C3 C2 H2 118
C4 C3 C8 119.88(14)
C4 C3 C2 118.39(14)
C8 C3 C2 121.63(13)
C5 C4 C3 120.80(15)
C5 C4 H4 119.6
C3 C4 H4 119.6
C6 C5 C4 119.59(15)
C6 C5 H5 120.2
C4 C5 H5 120.2
C5 C6 C7 120.62(15)
C5 C6 H6 119.7
C7 C6 H6 119.7
C6 C7 C8 120.73(16)
C6 C7 H7 119.6
C8 C7 H7 119.6
C7 C8 C3 118.35(14)
C7 C8 C9 119.63(14)
C3 C8 C9 121.90(13)
C14 C9 C10 113.68(14)
C14 C9 C8 122.15(13)
C10 C9 C8 124.05(14)
C9 C10 C11 122.15(16)
C9 C10 H10 118.9
C11 C10 H10 118.9
C12 C11 C10 122.29(15)
C12 C11 H11 118.9
C10 C11 H11 118.9
C11 C12 C13 117.03(15)
C11 C12 H12 121.5
C13 C12 H12 121.5
C14 C13 C12 119.42(15)
C14 C13 N17 108.75(12)
C12 C13 N17 131.82(14)
O15 C14 C9 126.77(12)
O15 C14 C13 107.81(12)
C9 C14 C13 125.41(13)
C14 O15 C16 103.93(10)
N17 C16 O15 115.02(13)
N17 C16 C18 128.75(13)
O15 C16 C18 116.23(12)
C16 N17 C13 104.49(12)
C23 C18 C19 118.79(15)
C23 C18 C16 119.96(14)
C19 C18 C16 121.23(14)
C18 C19 C20 120.04(16)
C18 C19 H19 120
C20 C19 H19 120
C21 C20 C19 120.63(17)
C21 C20 H20 119.7
C19 C20 H20 119.7
C20 C21 C22 119.61(18)
C20 C21 H21 120.2
C22 C21 H21 120.2
C21 C22 C23 120.32(17)
C21 C22 H22 119.8
C23 C22 H22 119.8
C22 C23 C18 120.61(17)
C22 C23 H23 119.7
C18 C23 H23 119.7

loop_
_geom_bond_atom_site_label_1
_geom_bond_atom_site_label_2
_geom_bond_distance
O1 C2 1.2041(17)
C2 C3 1.472(2)
C2 H2 0.93
C3 C4 1.388(2)
C3 C8 1.396(2)
C4 C5 1.370(2)
C4 H4 0.93
C5 C6 1.370(2)
C5 H5 0.93
C6 C7 1.377(2)
C6 H6 0.93
C7 C8 1.390(2)
C7 H7 0.93
C8 C9 1.481(2)
C9 C14 1.380(2)
C9 C10 1.390(2)
C10 C11 1.389(2)
C10 H10 0.93
C11 C12 1.370(2)
C11 H11 0.93
C12 C13 1.383(2)
C12 H12 0.93
C13 C14 1.3809(19)
C13 N17 1.3986(19)
C14 O15 1.3745(16)
O15 C16 1.3761(16)
C16 N17 1.2920(17)
C16 C18 1.452(2)
C18 C23 1.376(2)
C18 C19 1.380(2)
C19 C20 1.381(2)
C19 H19 0.93
C20 C21 1.361(3)
C20 H20 0.93
C21 C22 1.368(3)
C21 H21 0.93
C22 C23 1.375(2)
C22 H22 0.93
C23 H23 0.93

loop_
_geom_torsion_atom_site_label_1
_geom_torsion_atom_site_label_2
_geom_torsion_atom_site_label_3
_geom_torsion_atom_site_label_4
_geom_torsion
O1 C2 C3 C4 19.2(2)
O1 C2 C3 C8 -164.27(15)
C8 C3 C4 C5 -1.0(2)
C2 C3 C4 C5 175.52(13)
C3 C4 C5 C6 -0.5(2)
C4 C5 C6 C7 1.4(2)
C5 C6 C7 C8 -0.7(2)
C6 C7 C8 C3 -0.8(2)
C6 C7 C8 C9 175.37(14)
C4 C3 C8 C7 1.7(2)
C2 C3 C8 C7 -174.78(13)
C4 C3 C8 C9 -174.42(13)
C2 C3 C8 C9 9.1(2)
C7 C8 C9 C14 -126.23(15)
C3 C8 C9 C14 49.8(2)
C7 C8 C9 C10 49.5(2)
C3 C8 C9 C10 -134.44(16)
C14 C9 C10 C11 0.4(2)
C8 C9 C10 C11 -175.72(14)
C9 C10 C11 C12 0.3(3)
C10 C11 C12 C13 -0.8(2)
C11 C12 C13 C14 0.5(2)
C11 C12 C13 N17 179.64(15)
C10 C9 C14 O15 -179.07(13)
C8 C9 C14 O15 -2.9(2)
C10 C9 C14 C13 -0.7(2)
C8 C9 C14 C13 175.50(13)
C12 C13 C14 O15 178.92(12)
N17 C13 C14 O15 -0.42(15)
C12 C13 C14 C9 0.3(2)
N17 C13 C14 C9 -179.09(13)
C9 C14 O15 C16 179.11(13)
C13 C14 O15 C16 0.47(14)
C14 O15 C16 N17 -0.38(15)
C14 O15 C16 C18 179.53(12)
O15 C16 N17 C13 0.12(15)
C18 C16 N17 C13 -179.77(14)
C14 C13 N17 C16 0.19(15)
C12 C13 N17 C16 -179.05(15)
N17 C16 C18 C23 -2.5(2)
O15 C16 C18 C23 177.61(13)
N17 C16 C18 C19 176.34(15)
O15 C16 C18 C19 -3.6(2)
C23 C18 C19 C20 0.4(2)
C16 C18 C19 C20 -178.46(15)
C18 C19 C20 C21 -0.1(3)
C19 C20 C21 C22 -0.3(3)
C20 C21 C22 C23 0.3(3)
C21 C22 C23 C18 0.0(3)
C19 C18 C23 C22 -0.3(3)
C16 C18 C23 C22 178.53(16)
